data_7034468
loop_
_publ_author_name
'Haiges, Ralf'
'Christe, Karl O.'

_publ_section_title
;
 5-(Fluorodinitromethyl)-2H-tetrazole and its tetrazolates - Preparation
 and Characterization of New High Energy Compounds.
;
_journal_issue 22
_journal_name_full 'Dalton transactions (Cambridge, England : 2003)'
_journal_page_first 10166
_journal_page_last 10176
_journal_paper_doi 10.1039/c5dt00291e
_journal_volume 44
_journal_year 2015
_chemical_formula_moiety 'C2 H F N6 O4'
_chemical_formula_sum 'C2 H F N6 O4'
_chemical_formula_weight 192.09
_chemical_name_common HFDNTz
_chemical_name_systematic 5-(fluorodinitromethyl)-2H-tetrazole
_space_group_crystal_system monoclinic
_space_group_IT_number 15
_space_group_name_Hall '-C 2yc'
_space_group_name_H-M_alt 'C 1 2/c 1'
_symmetry_space_group_name_Hall '-C 2yc'
_symmetry_space_group_name_H-M 'C 1 2/c 1'
_atom_sites_solution_hydrogens difmap
_cell_angle_alpha 90
_cell_angle_beta 119.723(2)
_cell_angle_gamma 90
_cell_formula_units_Z 24
_cell_length_a 28.8030(7)
_cell_length_b 5.37030(10)
_cell_length_c 28.8969(10)
_cell_measurement_reflns_used 7127
_cell_measurement_temperature 100.(2)
_cell_measurement_theta_max 28.9367
_cell_measurement_theta_min 2.8124
_cell_volume 3881.7(2)
_computing_cell_refinement 'APEX2 v2014.9-0 (Bruker AXS)'
_computing_data_collection 'Bruker Instrument Service v2012.12.0.3'
_computing_data_reduction 'SAINT V8.34A (Bruker AXS, 2013)'
_computing_publication_material 'SHELXTL XL 2014/6 (Bruker AXS)'
_computing_structure_refinement 'SHELXTL XL 2014/6 (Bruker AXS)'
_computing_structure_solution 'SHELXTL XT 2014/4 (Bruker AXS)'
_diffrn_ambient_temperature 100.(2)
_diffrn_detector_area_resol_mean 8.3333
_diffrn_measured_fraction_theta_full 0.998
_diffrn_measured_fraction_theta_max 0.998
_diffrn_measurement_device_type 'Bruker APEX II CCD'
_diffrn_measurement_method 'omega- and phi-scans'
_diffrn_radiation_monochromator 'TRIUMPH curved-crystal'
_diffrn_radiation_type 'MoK\a '
_diffrn_radiation_wavelength 0.71073
_diffrn_reflns_av_R_equivalents 0.0774
_diffrn_reflns_av_unetI/netI 0.0471
_diffrn_reflns_limit_h_max 40
_diffrn_reflns_limit_h_min -40
_diffrn_reflns_limit_k_max 7
_diffrn_reflns_limit_k_min -7
_diffrn_reflns_limit_l_max 41
_diffrn_reflns_limit_l_min -41
_diffrn_reflns_number 46406
_diffrn_reflns_theta_full 30.56
_diffrn_reflns_theta_max 30.56
_diffrn_reflns_theta_min 1.62
_diffrn_source 'fine-focus tube'
_exptl_absorpt_coefficient_mu 0.200
_exptl_absorpt_correction_T_max 1.00
_exptl_absorpt_correction_T_min 0.80
_exptl_absorpt_correction_type multi-scan
_exptl_absorpt_process_details 'Bruker SADABS V2014/4'
_exptl_crystal_colour 'clear colourless'
_exptl_crystal_density_diffrn 1.972
_exptl_crystal_density_method 'not measured'
_exptl_crystal_description needle
_exptl_crystal_F_000 2304
_exptl_crystal_size_max 0.435
_exptl_crystal_size_mid 0.059
_exptl_crystal_size_min 0.022
_refine_diff_density_max 0.456
_refine_diff_density_min -0.324
_refine_ls_extinction_method none
_refine_ls_goodness_of_fit_ref 1.035
_refine_ls_hydrogen_treatment refxyz
_refine_ls_matrix_type full
_refine_ls_number_parameters 361
_refine_ls_number_reflns 5932
_refine_ls_number_restraints 0
_refine_ls_restrained_S_all 1.035
_refine_ls_R_factor_all 0.0760
_refine_ls_R_factor_gt 0.0414
_refine_ls_shift/su_max 0.001
_refine_ls_shift/su_mean 0.000
_refine_ls_structure_factor_coef Fsqd
_refine_ls_weighting_details 'w=1/[\s^2^(Fo^2^)+(0.0348P)^2^+4.5858P] where P=(Fo^2^+2Fc^2^)/3'
_refine_ls_weighting_scheme calc
_refine_ls_wR_factor_gt 0.0830
_refine_ls_wR_factor_ref 0.0940
_reflns_number_gt 4146
_reflns_number_total 5932
_reflns_threshold_expression 'I > 2\s(I)'
_cod_data_source_file c5dt00291e4.cif
_cod_data_source_block HFDNTz
_cod_depositor_comments 'Adding full bibliography for 7034468--7034474.cif.'
_cod_original_cell_volume 3881.71(19)
_cod_database_code 7034468

loop_
_space_group_symop_operation_xyz
'x, y, z'
'-x, y, -z+1/2'
'x+1/2, y+1/2, z'
'-x+1/2, y+1/2, -z+1/2'
'-x, -y, -z'
'x, -y, z-1/2'
'-x+1/2, -y+1/2, -z'
'x+1/2, -y+1/2, z-1/2'

loop_
_atom_site_type_symbol
_atom_site_label
_atom_site_fract_x
_atom_site_fract_y
_atom_site_fract_z
_atom_site_U_iso_or_equiv
_atom_site_adp_type
_atom_site_calc_flag
_atom_site_refinement_flags_adp
_atom_site_occupancy
C C1 0.41234(6) 0.2864(3) 0.57465(7) 0.0121(3) Uani d . 1
C C2 0.41056(6) 0.2305(3) 0.52329(7) 0.0127(3) Uani d . 1
C C3 0.41128(6) 0.3749(3) 0.33780(6) 0.0122(3) Uani d . 1
C C4 0.36142(6) 0.4249(3) 0.33980(7) 0.0121(3) Uani d . 1
C C5 0.17640(6) 0.5410(3) 0.33778(7) 0.0127(3) Uani d . 1
C C6 0.22798(6) 0.5936(3) 0.38742(7) 0.0129(3) Uani d . 1
F F1 0.37321(4) 0.35649(19) 0.48278(4) 0.0170(2) Uani d . 1
F F2 0.35839(4) 0.29651(19) 0.37703(4) 0.0162(2) Uani d . 1
F F3 0.26858(4) 0.46927(19) 0.38982(4) 0.0159(2) Uani d . 1
N N1 0.38892(6) 0.4848(3) 0.58126(6) 0.0153(3) Uani d . 1
N N2 0.39901(6) 0.4479(3) 0.63070(6) 0.0146(3) Uani d . 1
H H2 0.3874(8) 0.551(4) 0.6467(8) 0.018 Uiso d U 1
N N3 0.42621(6) 0.2439(3) 0.65378(6) 0.0154(3) Uani d . 1
N N4 0.43524(5) 0.1361(3) 0.61775(6) 0.0134(3) Uani d . 1
N N5 0.39939(6) -0.0488(3) 0.51041(6) 0.0137(3) Uani d . 1
N N6 0.46433(6) 0.2767(3) 0.52542(6) 0.0147(3) Uani d . 1
N N7 0.44153(6) 0.1773(3) 0.36059(6) 0.0146(3) Uani d . 1
N N8 0.48099(6) 0.2183(3) 0.35030(6) 0.0145(3) Uani d . 1
H H8 0.5088(8) 0.118(4) 0.3612(8) 0.017 Uiso d U 1
N N9 0.47642(6) 0.4233(3) 0.32354(6) 0.0155(3) Uani d . 1
N N10 0.43111(5) 0.5276(3) 0.31476(6) 0.0136(3) Uani d . 1
N N11 0.31011(6) 0.3754(3) 0.28623(6) 0.0142(3) Uani d . 1
N N12 0.35918(5) 0.7041(3) 0.35128(6) 0.0138(3) Uani d . 1
N N13 0.16922(6) 0.3424(3) 0.30786(6) 0.0150(3) Uani d . 1
N N14 0.11986(6) 0.3833(3) 0.26850(6) 0.0150(3) Uani d . 1
H H14 0.1021(8) 0.280(4) 0.2400(8) 0.018 Uiso d U 1
N N15 0.09743(6) 0.5886(3) 0.27299(6) 0.0152(3) Uani d . 1
N N16 0.13361(5) 0.6936(3) 0.31795(6) 0.0138(3) Uani d . 1
N N17 0.24077(5) 0.8731(3) 0.38970(6) 0.0135(3) Uani d . 1
N N18 0.22574(6) 0.5375(3) 0.43854(6) 0.0138(3) Uani d . 1
O O1 0.35335(5) -0.1058(2) 0.48098(5) 0.0194(3) Uani d . 1
O O2 0.43838(5) -0.1857(2) 0.53273(5) 0.0187(3) Uani d . 1
O O3 0.46298(5) 0.2662(3) 0.48284(5) 0.0233(3) Uani d . 1
O O4 0.50279(5) 0.3148(2) 0.56923(5) 0.0193(3) Uani d . 1
O O5 0.31581(5) 0.3436(2) 0.24780(5) 0.0195(3) Uani d . 1
O O6 0.26907(5) 0.3743(3) 0.28804(5) 0.0232(3) Uani d . 1
O O7 0.34284(5) 0.8415(2) 0.31258(5) 0.0190(3) Uani d . 1
O O8 0.37553(5) 0.7585(2) 0.39735(5) 0.0193(3) Uani d . 1
O O9 0.26929(5) 0.9328(2) 0.37200(5) 0.0184(3) Uani d . 1
O O10 0.21908(5) 1.0077(2) 0.40771(5) 0.0185(3) Uani d . 1
O O11 0.18135(5) 0.5161(2) 0.43347(5) 0.0196(3) Uani d . 1
O O12 0.26855(5) 0.5227(3) 0.47907(5) 0.0224(3) Uani d . 1

loop_
_atom_site_aniso_label
_atom_site_aniso_U_11
_atom_site_aniso_U_22
_atom_site_aniso_U_33
_atom_site_aniso_U_12
_atom_site_aniso_U_13
_atom_site_aniso_U_23
C1 0.0103(7) 0.0128(8) 0.0138(8) -0.0009(6) 0.0064(6) -0.0012(6)
C2 0.0118(7) 0.0121(8) 0.0133(8) 0.0013(6) 0.0057(6) 0.0012(6)
C3 0.0122(7) 0.0127(8) 0.0108(8) -0.0003(6) 0.0051(6) -0.0012(6)
C4 0.0135(7) 0.0121(8) 0.0106(8) 0.0004(6) 0.0059(6) 0.0000(6)
C5 0.0132(7) 0.0143(8) 0.0128(8) -0.0010(6) 0.0081(7) 0.0005(6)
C6 0.0127(7) 0.0132(8) 0.0144(8) 0.0003(6) 0.0080(7) -0.0005(6)
F1 0.0159(5) 0.0173(5) 0.0142(5) 0.0039(4) 0.0048(4) 0.0031(4)
F2 0.0196(5) 0.0168(5) 0.0149(5) 0.0003(4) 0.0105(4) 0.0026(4)
F3 0.0130(4) 0.0164(5) 0.0201(5) 0.0026(4) 0.0096(4) -0.0005(4)
N1 0.0153(7) 0.0159(7) 0.0153(7) 0.0019(5) 0.0081(6) -0.0005(6)
N2 0.0142(6) 0.0154(7) 0.0167(7) 0.0017(5) 0.0094(6) -0.0019(6)
N3 0.0148(7) 0.0154(7) 0.0172(7) -0.0006(5) 0.0088(6) -0.0005(6)
N4 0.0132(6) 0.0139(7) 0.0140(7) -0.0002(5) 0.0074(6) 0.0005(6)
N5 0.0142(6) 0.0147(7) 0.0143(7) -0.0011(5) 0.0087(6) -0.0007(6)
N6 0.0164(7) 0.0133(7) 0.0159(7) -0.0005(5) 0.0092(6) -0.0006(6)
N7 0.0138(6) 0.0151(7) 0.0148(7) 0.0022(5) 0.0072(6) 0.0008(6)
N8 0.0121(6) 0.0151(7) 0.0149(7) 0.0025(5) 0.0057(6) 0.0009(6)
N9 0.0125(6) 0.0171(7) 0.0152(7) 0.0008(5) 0.0057(6) 0.0007(6)
N10 0.0113(6) 0.0154(7) 0.0135(7) 0.0004(5) 0.0057(6) -0.0007(6)
N11 0.0129(6) 0.0143(7) 0.0150(7) -0.0001(5) 0.0067(6) -0.0008(6)
N12 0.0120(6) 0.0149(7) 0.0161(7) 0.0008(5) 0.0083(6) 0.0001(6)
N13 0.0151(7) 0.0156(7) 0.0148(7) -0.0014(5) 0.0077(6) -0.0033(6)
N14 0.0161(7) 0.0163(7) 0.0128(7) -0.0022(6) 0.0073(6) -0.0024(6)
N15 0.0169(7) 0.0162(7) 0.0125(7) -0.0008(6) 0.0074(6) -0.0004(6)
N16 0.0136(6) 0.0156(7) 0.0117(7) -0.0009(5) 0.0059(6) -0.0001(6)
N17 0.0129(6) 0.0139(7) 0.0119(7) -0.0013(5) 0.0047(6) -0.0010(5)
N18 0.0156(7) 0.0126(7) 0.0134(7) -0.0006(5) 0.0074(6) -0.0009(6)
O1 0.0153(6) 0.0219(7) 0.0189(7) -0.0047(5) 0.0069(5) -0.0043(5)
O2 0.0173(6) 0.0147(6) 0.0229(7) 0.0033(5) 0.0091(5) 0.0011(5)
O3 0.0249(7) 0.0329(8) 0.0177(7) -0.0036(6) 0.0148(6) -0.0025(6)
O4 0.0141(6) 0.0253(7) 0.0156(6) -0.0024(5) 0.0053(5) -0.0010(5)
O5 0.0188(6) 0.0271(7) 0.0131(6) 0.0008(5) 0.0083(5) -0.0018(5)
O6 0.0122(6) 0.0352(8) 0.0230(7) -0.0012(5) 0.0093(6) -0.0030(6)
O7 0.0214(6) 0.0164(6) 0.0184(6) 0.0030(5) 0.0091(5) 0.0041(5)
O8 0.0226(6) 0.0208(7) 0.0153(6) 0.0005(5) 0.0100(5) -0.0042(5)
O9 0.0169(6) 0.0198(6) 0.0215(7) -0.0031(5) 0.0117(5) 0.0013(5)
O10 0.0227(6) 0.0149(6) 0.0215(7) 0.0004(5) 0.0137(6) -0.0033(5)
O11 0.0165(6) 0.0260(7) 0.0201(7) -0.0031(5) 0.0120(5) -0.0017(5)
O12 0.0173(6) 0.0313(8) 0.0131(6) 0.0001(5) 0.0034(5) 0.0015(5)

loop_
_atom_type_symbol
_atom_type_description
_atom_type_scat_dispersion_real
_atom_type_scat_dispersion_imag
_atom_type_scat_source
C C 0.0033 0.0016 'International Tables Vol C Tables 4.2.6.8 and 6.1.1.4'
H H 0.0000 0.0000 'International Tables Vol C Tables 4.2.6.8 and 6.1.1.4'
N N 0.0061 0.0033 'International Tables Vol C Tables 4.2.6.8 and 6.1.1.4'
O O 0.0106 0.0060 'International Tables Vol C Tables 4.2.6.8 and 6.1.1.4'
F F 0.0171 0.0103 'International Tables Vol C Tables 4.2.6.8 and 6.1.1.4'

loop_
_geom_angle_atom_site_label_1
_geom_angle_atom_site_label_2
_geom_angle_atom_site_label_3
_geom_angle
N1 C1 N4 113.51(15)
N1 C1 C2 122.49(15)
N4 C1 C2 123.92(15)
F1 C2 C1 113.02(13)
F1 C2 N6 108.34(13)
C1 C2 N6 113.00(13)
F1 C2 N5 107.74(13)
C1 C2 N5 109.68(13)
N6 C2 N5 104.60(12)
N7 C3 N10 113.46(14)
N7 C3 C4 122.34(15)
N10 C3 C4 124.15(15)
F2 C4 C3 113.12(14)
F2 C4 N12 107.84(13)
C3 C4 N12 109.11(13)
F2 C4 N11 108.10(13)
C3 C4 N11 113.08(13)
N12 C4 N11 105.18(12)
N13 C5 N16 113.48(15)
N13 C5 C6 122.60(15)
N16 C5 C6 123.87(15)
F3 C6 C5 112.88(14)
F3 C6 N17 107.73(12)
C5 C6 N17 109.19(14)
F3 C6 N18 107.95(13)
C5 C6 N18 112.91(13)
N17 C6 N18 105.83(13)
N2 N1 C1 100.36(14)
N3 N2 N1 115.32(14)
N3 N2 H2 122.7(14)
N1 N2 H2 122.0(14)
N2 N3 N4 105.32(13)
N3 N4 C1 105.48(14)
O1 N5 O2 128.25(15)
O1 N5 C2 116.23(14)
O2 N5 C2 115.48(13)
O3 N6 O4 128.16(15)
O3 N6 C2 115.24(14)
O4 N6 C2 116.59(13)
C3 N7 N8 100.41(13)
N9 N8 N7 115.09(14)
N9 N8 H8 121.8(13)
N7 N8 H8 123.1(13)
N8 N9 N10 105.59(13)
N9 N10 C3 105.45(14)
O6 N11 O5 128.20(15)
O6 N11 C4 115.33(14)
O5 N11 C4 116.47(13)
O8 N12 O7 128.69(15)
O8 N12 C4 115.92(14)
O7 N12 C4 115.33(13)
C5 N13 N14 100.41(14)
N15 N14 N13 115.09(14)
N15 N14 H14 121.1(13)
N13 N14 H14 123.8(13)
N14 N15 N16 105.51(13)
N15 N16 C5 105.51(14)
O9 N17 O10 128.31(15)
O9 N17 C6 116.08(13)
O10 N17 C6 115.56(13)
O12 N18 O11 127.95(15)
O12 N18 C6 115.71(13)
O11 N18 C6 116.33(14)

loop_
_geom_bond_atom_site_label_1
_geom_bond_atom_site_label_2
_geom_bond_distance
C1 N1 1.325(2)
C1 N4 1.350(2)
C1 C2 1.490(2)
C2 F1 1.3180(19)
C2 N6 1.539(2)
C2 N5 1.540(2)
C3 N7 1.323(2)
C3 N10 1.349(2)
C3 C4 1.490(2)
C4 F2 1.3168(18)
C4 N12 1.543(2)
C4 N11 1.544(2)
C5 N13 1.323(2)
C5 N16 1.349(2)
C5 C6 1.494(2)
C6 F3 1.3182(18)
C6 N17 1.539(2)
C6 N18 1.540(2)
N1 N2 1.324(2)
N2 N3 1.319(2)
N2 H2 0.89(2)
N3 N4 1.325(2)
N5 O1 1.2071(18)
N5 O2 1.2245(18)
N6 O3 1.2129(18)
N6 O4 1.2170(19)
N7 N8 1.328(2)
N8 N9 1.314(2)
N8 H8 0.88(2)
N9 N10 1.3244(19)
N11 O6 1.2089(18)
N11 O5 1.2124(18)
N12 O8 1.2074(18)
N12 O7 1.2226(18)
N13 N14 1.326(2)
N14 N15 1.316(2)
N14 H14 0.91(2)
N15 N16 1.323(2)
N17 O9 1.2067(18)
N17 O10 1.2274(18)
N18 O12 1.2109(18)
N18 O11 1.2181(18)
